data_1010455
loop_
_publ_author_name
'Rollier, M A'
'Arreghini, E'

_publ_section_title
;
La fase gamma della lega litio-piombo Li~10~ Pb~3~
;
_journal_coden_ASTM ZEKGAX
_journal_name_full
;
Zeitschrift fuer Kristallographie, Kristallgeometrie, Kristallphysik,
Kristallchemie (-144,1977)
;
_journal_page_first 470
_journal_page_last 482
_journal_volume 101
_journal_year 1939
_chemical_formula_structural 'Li10 Pb3'
_chemical_formula_sum 'Li10 Pb3'
_chemical_name_systematic 'Lithium lead (10:3) - $-gamma'
_space_group_IT_number 215
_symmetry_cell_setting cubic
_symmetry_Int_Tables_number 215
_symmetry_space_group_name_Hall 'P -4 2 3'
_symmetry_space_group_name_H-M 'P -4 3 m'
_cell_angle_alpha 90
_cell_angle_beta 90
_cell_angle_gamma 90
_cell_formula_units_Z 4
_cell_length_a 10.082
_cell_length_b 10.082
_cell_length_c 10.082
_cell_volume 1024.8
_cod_database_code 1010455

loop_
_symmetry_equiv_pos_as_xyz
x,y,z
y,z,x
z,x,y
x,z,y
y,x,z
z,y,x
x,-y,-z
y,-z,-x
z,-x,-y
x,-z,-y
y,-x,-z
z,-y,-x
-x,y,-z
-y,z,-x
-z,x,-y
-x,z,-y
-y,x,-z
-z,y,-x
-x,-y,z
-y,-z,x
-z,-x,y
-x,-z,y
-y,-x,z
-z,-y,x

loop_
_atom_site_label
_atom_site_type_symbol
_atom_site_symmetry_multiplicity
_atom_site_Wyckoff_symbol
_atom_site_fract_x
_atom_site_fract_y
_atom_site_fract_z
_atom_site_occupancy
_atom_site_attached_hydrogens
_atom_site_calc_flag
Li1 Li0 4 e 0.101 0.101 0.101 1. 0 d
Li2 Li0 4 e 0.601 0.601 0.601 1. 0 d
Li3 Li0 4 e 0.828 0.828 0.828 1. 0 d
Li4 Li0 4 e 0.331 0.331 0.331 1. 0 d
Li5 Li0 6 f 0.356 0. 0. 1. 0 d
Li6 Li0 6 g 0.856 0.5 0.5 1. 0 d
Li7 Li0 12 i 0.812 0.812 0.536 1. 0 d
Pb1 Pb0 12 i 0.312 0.312 0.036 1. 0 d

loop_
_atom_type_symbol
_atom_type_oxidation_number
Li0 0.000
Pb0 0.000
